data_2233604
loop_
_publ_author_name
'Mao, Cheng-Gong'
'Wang, Shuang-Shuang'
'Su, Deng-Cheng'
'Qian, Shao-Song'

_publ_section_title
;
 5-Bromo-2-methoxy-4-{[(4-methoxyphenyl)imino]methyl}phenol monohydrate
;
_journal_coeditor_code QM2045
_journal_issue 2
_journal_name_full 'Acta Crystallographica Section E'
_journal_page_first o249
_journal_paper_doi 10.1107/S1600536811054742
_journal_volume 68
_journal_year 2012
_chemical_formula_iupac 'C15 H14 Br N O3, H2 O'
_chemical_formula_moiety 'C15 H14 Br N O3, H2 O'
_chemical_formula_sum 'C15 H16 Br N O4'
_chemical_formula_weight 354.20
_chemical_name_systematic
;
5-Bromo-2-methoxy-4-{[(4-methoxyphenyl)imino]methyl}phenol monohydrate
;
_space_group_IT_number 61
_symmetry_cell_setting orthorhombic
_symmetry_space_group_name_Hall '-P 2ac 2ab'
_symmetry_space_group_name_H-M 'P b c a'
_atom_sites_solution_hydrogens geom
_atom_sites_solution_primary direct
_atom_sites_solution_secondary difmap
_audit_creation_method SHELXL-97
_cell_angle_alpha 90.00
_cell_angle_beta 90.00
_cell_angle_gamma 90.00
_cell_formula_units_Z 8
_cell_length_a 13.992(4)
_cell_length_b 7.219(2)
_cell_length_c 30.232(9)
_cell_measurement_reflns_used 2836
_cell_measurement_temperature 296(2)
_cell_measurement_theta_max 25.5
_cell_measurement_theta_min 2.7
_cell_volume 3053.7(15)
_computing_cell_refinement 'SAINT (Bruker, 2004)'
_computing_data_collection 'APEX2 (Bruker, 2004)'
_computing_data_reduction 'SAINT (Bruker, 2004)'
_computing_molecular_graphics 'SHELXTL (Sheldrick, 2008)'
_computing_publication_material 'SHELXTL (Sheldrick, 2008)'
_computing_structure_refinement 'SHELXL97 (Sheldrick, 2008)'
_computing_structure_solution 'SHELXS97 (Sheldrick, 2008)'
_diffrn_ambient_temperature 296(2)
_diffrn_measured_fraction_theta_full 0.998
_diffrn_measured_fraction_theta_max 0.998
_diffrn_measurement_device_type 'Bruker APEXII CCD'
_diffrn_measurement_method '\f and \w scans'
_diffrn_radiation_monochromator graphite
_diffrn_radiation_source 'fine-focus sealed tube'
_diffrn_radiation_type MoK\a
_diffrn_radiation_wavelength 0.71073
_diffrn_reflns_av_R_equivalents 0.0821
_diffrn_reflns_av_sigmaI/netI 0.0589
_diffrn_reflns_limit_h_max 16
_diffrn_reflns_limit_h_min -16
_diffrn_reflns_limit_k_max 8
_diffrn_reflns_limit_k_min -8
_diffrn_reflns_limit_l_max 33
_diffrn_reflns_limit_l_min -36
_diffrn_reflns_number 20409
_diffrn_reflns_theta_full 25.50
_diffrn_reflns_theta_max 25.50
_diffrn_reflns_theta_min 2.69
_exptl_absorpt_coefficient_mu 2.707
_exptl_absorpt_correction_T_max 0.8126
_exptl_absorpt_correction_T_min 0.5748
_exptl_absorpt_correction_type multi-scan
_exptl_absorpt_process_details '(SADABS; Bruker, 2004)'
_exptl_crystal_colour yellow
_exptl_crystal_density_diffrn 1.541
_exptl_crystal_density_method 'not measured'
_exptl_crystal_description block
_exptl_crystal_F_000 1440
_exptl_crystal_size_max 0.23
_exptl_crystal_size_mid 0.12
_exptl_crystal_size_min 0.08
_refine_diff_density_max 0.389
_refine_diff_density_min -0.460
_refine_ls_extinction_method none
_refine_ls_goodness_of_fit_ref 1.015
_refine_ls_hydrogen_treatment mixed
_refine_ls_matrix_type full
_refine_ls_number_parameters 201
_refine_ls_number_reflns 2836
_refine_ls_number_restraints 3
_refine_ls_restrained_S_all 1.015
_refine_ls_R_factor_all 0.0850
_refine_ls_R_factor_gt 0.0451
_refine_ls_shift/su_max 0.001
_refine_ls_shift/su_mean 0.000
_refine_ls_structure_factor_coef Fsqd
_refine_ls_weighting_details 'calc w=1/[\s^2^(Fo^2^)+(0.0442P)^2^+3.2392P] where P=(Fo^2^+2Fc^2^)/3'
_refine_ls_weighting_scheme calc
_refine_ls_wR_factor_gt 0.0948
_refine_ls_wR_factor_ref 0.1132
_reflns_number_gt 1831
_reflns_number_total 2836
_reflns_threshold_expression I>2sigma(I)
_cod_data_source_file qm2045.cif
_cod_data_source_block I
_cod_original_cell_volume 3053.5(15)
_cod_database_code 2233604
_cod_database_fobs_code 2233604

loop_
_symmetry_equiv_pos_as_xyz
'x, y, z'
'-x+1/2, -y, z+1/2'
'-x, y+1/2, -z+1/2'
'x+1/2, -y+1/2, -z'
'-x, -y, -z'
'x-1/2, y, -z-1/2'
'x, -y-1/2, z-1/2'
'-x-1/2, y-1/2, z'

loop_
_atom_site_type_symbol
_atom_site_label
_atom_site_fract_x
_atom_site_fract_y
_atom_site_fract_z
_atom_site_U_iso_or_equiv
_atom_site_adp_type
_atom_site_calc_flag
_atom_site_refinement_flags
_atom_site_occupancy
_atom_site_symmetry_multiplicity
Br Br1 0.68925(3) 0.04514(7) 0.438691(15) 0.05101(19) Uani d . 1 1
C C1 0.7051(3) 0.1140(6) 0.37837(13) 0.0341(10) Uani d . 1 1
C C2 0.6237(3) 0.1493(6) 0.35403(14) 0.0377(10) Uani d . 1 1
H H2 0.5640 0.1407 0.3674 0.045 Uiso calc R 1 1
C C3 0.6305(3) 0.1969(6) 0.31041(14) 0.0367(10) Uani d . 1 1
C C4 0.7199(3) 0.2112(6) 0.29032(14) 0.0332(10) Uani d . 1 1
C C5 0.8008(3) 0.1774(6) 0.31504(13) 0.0324(9) Uani d . 1 1
H H5 0.8604 0.1865 0.3016 0.039 Uiso calc R 1 1
C C6 0.7955(3) 0.1300(6) 0.35947(13) 0.0324(9) Uani d . 1 1
C C7 0.8840(3) 0.1008(6) 0.38482(14) 0.0365(10) Uani d . 1 1
H H7 0.8803 0.0479 0.4128 0.044 Uiso calc R 1 1
C C8 1.0489(3) 0.1209(6) 0.39542(14) 0.0372(10) Uani d . 1 1
C C9 1.1347(3) 0.1063(6) 0.37270(14) 0.0450(12) Uani d . 1 1
H H9 1.1344 0.1048 0.3419 0.054 Uiso calc R 1 1
C C10 1.2206(3) 0.0938(6) 0.39508(16) 0.0469(12) Uani d . 1 1
H H10 1.2773 0.0814 0.3793 0.056 Uiso calc R 1 1
C C11 1.2226(3) 0.0996(6) 0.44019(15) 0.0448(11) Uani d . 1 1
C C12 1.1378(3) 0.1129(7) 0.46330(15) 0.0471(12) Uani d . 1 1
H H12 1.1387 0.1152 0.4941 0.057 Uiso calc R 1 1
C C13 1.0520(3) 0.1227(6) 0.44131(14) 0.0432(11) Uani d . 1 1
H H13 0.9954 0.1307 0.4573 0.052 Uiso calc R 1 1
C C14 0.8055(3) 0.2671(7) 0.22380(14) 0.0503(12) Uani d . 1 1
H H14A 0.8448 0.3609 0.2371 0.075 Uiso calc R 1 1
H H14B 0.7940 0.2979 0.1934 0.075 Uiso calc R 1 1
H H14C 0.8377 0.1498 0.2255 0.075 Uiso calc R 1 1
C C15 1.3933(3) 0.1070(7) 0.44297(17) 0.0636(15) Uani d . 1 1
H H15A 1.4020 -0.0007 0.4248 0.095 Uiso calc R 1 1
H H15B 1.4440 0.1140 0.4643 0.095 Uiso calc R 1 1
H H15C 1.3941 0.2159 0.4247 0.095 Uiso calc R 1 1
H H1W 0.510(4) 0.471(4) 0.2082(17) 0.08(2) Uiso d D 1 1
H H2W 0.511(3) 0.293(5) 0.1846(12) 0.068(18) Uiso d D 1 1
N N1 0.9655(2) 0.1462(5) 0.36950(11) 0.0368(8) Uani d . 1 1
O O1 0.54833(18) 0.2278(5) 0.28775(10) 0.0489(8) Uani d . 1 1
H H1 0.5610 0.2520 0.2619 0.073 Uiso calc R 1 1
O O2 0.71757(19) 0.2562(4) 0.24658(9) 0.0446(8) Uani d . 1 1
O O3 1.3042(2) 0.0951(5) 0.46530(11) 0.0578(9) Uani d . 1 1
O O4 0.5312(2) 0.3608(6) 0.20578(12) 0.0569(9) Uani d D 1 1

loop_
_atom_site_aniso_label
_atom_site_aniso_U_11
_atom_site_aniso_U_22
_atom_site_aniso_U_33
_atom_site_aniso_U_12
_atom_site_aniso_U_13
_atom_site_aniso_U_23
Br1 0.0582(3) 0.0610(3) 0.0338(3) -0.0061(2) 0.0028(2) 0.0022(2)
C1 0.045(2) 0.027(2) 0.031(2) -0.0039(18) 0.0047(18) -0.0021(18)
C2 0.034(2) 0.042(3) 0.038(3) -0.0044(19) 0.0021(19) -0.004(2)
C3 0.034(2) 0.033(3) 0.043(3) 0.0006(18) -0.0071(19) -0.002(2)
C4 0.036(2) 0.031(2) 0.033(2) 0.0013(18) -0.0013(18) -0.0012(19)
C5 0.029(2) 0.035(2) 0.034(2) -0.0016(17) 0.0002(17) -0.0022(19)
C6 0.039(2) 0.031(2) 0.027(2) 0.0005(18) -0.0050(18) -0.0033(19)
C7 0.045(2) 0.032(3) 0.032(2) 0.0017(19) -0.007(2) -0.0027(19)
C8 0.036(2) 0.037(3) 0.038(3) 0.0013(18) -0.0040(19) -0.001(2)
C9 0.049(3) 0.056(3) 0.030(2) 0.009(2) -0.002(2) 0.003(2)
C10 0.036(2) 0.053(3) 0.051(3) 0.008(2) 0.001(2) 0.005(2)
C11 0.047(3) 0.043(3) 0.045(3) 0.001(2) -0.015(2) 0.007(2)
C12 0.050(3) 0.063(3) 0.028(2) -0.002(2) -0.005(2) 0.001(2)
C13 0.042(2) 0.048(3) 0.040(3) -0.003(2) -0.001(2) 0.002(2)
C14 0.049(3) 0.070(4) 0.032(3) -0.005(3) 0.004(2) 0.005(2)
C15 0.046(3) 0.064(4) 0.081(4) -0.002(2) -0.009(3) 0.009(3)
N1 0.0359(19) 0.042(2) 0.032(2) 0.0020(16) -0.0056(15) -0.0016(17)
O1 0.0317(16) 0.068(2) 0.0469(19) 0.0015(14) -0.0065(14) 0.0111(18)
O2 0.0406(16) 0.060(2) 0.0329(17) 0.0006(14) -0.0063(13) 0.0115(15)
O3 0.0430(18) 0.078(3) 0.052(2) -0.0042(16) -0.0152(16) 0.0115(18)
O4 0.057(2) 0.061(3) 0.052(2) 0.0146(19) -0.0209(17) -0.010(2)

loop_
_atom_type_symbol
_atom_type_description
_atom_type_scat_dispersion_real
_atom_type_scat_dispersion_imag
_atom_type_scat_source
C C 0.0033 0.0016 'International Tables Vol C Tables 4.2.6.8 and 6.1.1.4'
H H 0.0000 0.0000 'International Tables Vol C Tables 4.2.6.8 and 6.1.1.4'
N N 0.0061 0.0033 'International Tables Vol C Tables 4.2.6.8 and 6.1.1.4'
O O 0.0106 0.0060 'International Tables Vol C Tables 4.2.6.8 and 6.1.1.4'
Br Br -0.2901 2.4595 'International Tables Vol C Tables 4.2.6.8 and 6.1.1.4'

loop_
_geom_angle_atom_site_label_1
_geom_angle_atom_site_label_2
_geom_angle_atom_site_label_3
_geom_angle
C2 C1 C6 121.0(4)
C2 C1 Br1 117.6(3)
C6 C1 Br1 121.4(3)
C3 C2 C1 120.3(4)
C3 C2 H2 119.9
C1 C2 H2 119.9
O1 C3 C2 118.0(4)
O1 C3 C4 121.9(4)
C2 C3 C4 120.1(4)
O2 C4 C5 126.1(4)
O2 C4 C3 114.8(3)
C5 C4 C3 119.2(4)
C4 C5 C6 121.7(4)
C4 C5 H5 119.2
C6 C5 H5 119.2
C5 C6 C1 117.8(3)
C5 C6 C7 119.6(4)
C1 C6 C7 122.6(4)
N1 C7 C6 121.8(4)
N1 C7 H7 119.1
C6 C7 H7 119.1
C9 C8 C13 118.0(4)
C9 C8 N1 116.6(4)
C13 C8 N1 125.2(4)
C10 C9 C8 121.0(4)
C10 C9 H9 119.5
C8 C9 H9 119.5
C11 C10 C9 120.3(4)
C11 C10 H10 119.8
C9 C10 H10 119.8
C10 C11 O3 124.7(4)
C10 C11 C12 119.3(4)
O3 C11 C12 115.9(4)
C13 C12 C11 120.7(4)
C13 C12 H12 119.7
C11 C12 H12 119.7
C12 C13 C8 120.6(4)
C12 C13 H13 119.7
C8 C13 H13 119.7
O2 C14 H14A 109.5
O2 C14 H14B 109.5
H14A C14 H14B 109.5
O2 C14 H14C 109.5
H14A C14 H14C 109.5
H14B C14 H14C 109.5
O3 C15 H15A 109.5
O3 C15 H15B 109.5
H15A C15 H15B 109.5
O3 C15 H15C 109.5
H15A C15 H15C 109.5
H15B C15 H15C 109.5
C7 N1 C8 120.2(4)
C3 O1 H1 109.5
C4 O2 C14 117.7(3)
C11 O3 C15 117.8(4)
H1W O4 H2W 119(3)

loop_
_geom_bond_atom_site_label_1
_geom_bond_atom_site_label_2
_geom_bond_distance
Br1 C1 1.903(4)
C1 C2 1.380(5)
C1 C6 1.393(5)
C2 C3 1.366(5)
C2 H2 0.9300
C3 O1 1.356(4)
C3 C4 1.395(5)
C4 O2 1.362(5)
C4 C5 1.378(5)
C5 C6 1.388(5)
C5 H5 0.9300
C6 C7 1.471(5)
C7 N1 1.275(5)
C7 H7 0.9300
C8 C9 1.386(5)
C8 C13 1.388(6)
C8 N1 1.418(5)
C9 C10 1.383(6)
C9 H9 0.9300
C10 C11 1.365(6)
C10 H10 0.9300
C11 O3 1.371(5)
C11 C12 1.381(6)
C12 C13 1.374(6)
C12 H12 0.9300
C13 H13 0.9300
C14 O2 1.413(5)
C14 H14A 0.9600
C14 H14B 0.9600
C14 H14C 0.9600
C15 O3 1.421(5)
C15 H15A 0.9600
C15 H15B 0.9600
C15 H15C 0.9600
O1 H1 0.8200
O4 H1W 0.855(18)
O4 H2W 0.853(18)

loop_
_geom_hbond_atom_site_label_D
_geom_hbond_atom_site_label_H
_geom_hbond_atom_site_label_A
_geom_hbond_site_symmetry_A
_geom_hbond_distance_DH
_geom_hbond_distance_HA
_geom_hbond_distance_DA
_geom_hbond_angle_DHA
O1 H1 O2 . 0.82 2.24 2.683(4) 114
O1 H1 O4 . 0.82 1.92 2.668(5) 152
O4 H1W O1 3_655 0.85(3) 2.03(4) 2.880(5) 176(6)
O4 H2W N1 6_556 0.85(4) 2.05(4) 2.903(5) 176(3)

loop_
_geom_torsion_atom_site_label_1
_geom_torsion_atom_site_label_2
_geom_torsion_atom_site_label_3
_geom_torsion_atom_site_label_4
_geom_torsion
C6 C1 C2 C3 1.4(6)
Br1 C1 C2 C3 -179.1(3)
C1 C2 C3 O1 179.1(4)
C1 C2 C3 C4 -0.4(6)
O1 C3 C4 O2 -0.7(6)
C2 C3 C4 O2 178.8(4)
O1 C3 C4 C5 -179.7(4)
C2 C3 C4 C5 -0.2(6)
O2 C4 C5 C6 -179.1(4)
C3 C4 C5 C6 -0.2(6)
C4 C5 C6 C1 1.2(6)
C4 C5 C6 C7 -178.1(4)
C2 C1 C6 C5 -1.8(6)
Br1 C1 C6 C5 178.8(3)
C2 C1 C6 C7 177.5(4)
Br1 C1 C6 C7 -2.0(6)
C5 C6 C7 N1 11.5(6)
C1 C6 C7 N1 -167.7(4)
C13 C8 C9 C10 0.0(7)
N1 C8 C9 C10 175.6(4)
C8 C9 C10 C11 -1.4(7)
C9 C10 C11 O3 -177.5(4)
C9 C10 C11 C12 1.8(7)
C10 C11 C12 C13 -0.9(7)
O3 C11 C12 C13 178.5(4)
C11 C12 C13 C8 -0.5(7)
C9 C8 C13 C12 0.9(7)
N1 C8 C13 C12 -174.3(4)
C6 C7 N1 C8 178.2(4)
C9 C8 N1 C7 156.8(4)
C13 C8 N1 C7 -28.0(7)
C5 C4 O2 C14 1.0(6)
C3 C4 O2 C14 -178.0(4)
C10 C11 O3 C15 7.8(7)
C12 C11 O3 C15 -171.6(4)

loop_
_cod_related_entry_id
_cod_related_entry_database
_cod_related_entry_code
1 ChemSpider 30657436
